data_7228616
loop_
_publ_author_name
'Li, Jie'
'Zhang, Yao'
'Yang, Mingyan'
'Ma, Haixia'

_publ_section_title
;
 Two novel Co(ii) and Ni(ii) complexes of tebuconazole with enhanced
 antifungal activities
;
_journal_issue 53
_journal_name_full 'RSC Adv.'
_journal_page_first 33364
_journal_paper_doi 10.1039/C7RA03629A
_journal_volume 7
_journal_year 2017
_chemical_formula_sum 'C68 H104 Cl6 N12 Ni O8'
_chemical_formula_weight 1489.04
_chemical_name_systematic
; 
 ? 
;
_space_group_IT_number 2
_symmetry_cell_setting triclinic
_symmetry_space_group_name_Hall '-P 1'
_symmetry_space_group_name_H-M 'P -1'
_atom_sites_solution_hydrogens geom
_atom_sites_solution_primary direct
_atom_sites_solution_secondary difmap
_audit_creation_method SHELXL-97
_audit_update_record
;
2016-05-04 deposited with the CCDC.
2017-06-26 downloaded from the CCDC.
;
_cell_angle_alpha 92.110(6)
_cell_angle_beta 95.644(6)
_cell_angle_gamma 101.787(5)
_cell_formula_units_Z 1
_cell_length_a 9.350(3)
_cell_length_b 14.154(4)
_cell_length_c 15.270(4)
_cell_measurement_reflns_used 1180
_cell_measurement_temperature 296(2)
_cell_measurement_theta_max 19.23
_cell_measurement_theta_min 2.39
_cell_volume 1965.3(10)
_computing_cell_refinement 'Bruker SAINT'
_computing_data_collection 'Bruker SMART APEX II'
_computing_data_reduction 'Bruker SAINT'
_computing_molecular_graphics SHELXTL
_computing_publication_material SHELXTL
_computing_structure_refinement 'SHELXL-97 (Sheldrick, 2008)'
_computing_structure_solution 'SHELXS-97 (Sheldrick, 2008)'
_diffrn_ambient_temperature 296(2)
_diffrn_measured_fraction_theta_full 0.989
_diffrn_measured_fraction_theta_max 0.989
_diffrn_measurement_device_type 'Bruker APEX II area detector'
_diffrn_measurement_method '\f and \w scans'
_diffrn_radiation_monochromator graphite
_diffrn_radiation_source 'fine-focus sealed tube'
_diffrn_radiation_type MoK\a
_diffrn_radiation_wavelength 0.71073
_diffrn_reflns_av_R_equivalents 0.0624
_diffrn_reflns_av_sigmaI/netI 0.1693
_diffrn_reflns_limit_h_max 11
_diffrn_reflns_limit_h_min -11
_diffrn_reflns_limit_k_max 14
_diffrn_reflns_limit_k_min -16
_diffrn_reflns_limit_l_max 12
_diffrn_reflns_limit_l_min -18
_diffrn_reflns_number 9918
_diffrn_reflns_theta_full 25.10
_diffrn_reflns_theta_max 25.10
_diffrn_reflns_theta_min 2.68
_exptl_absorpt_coefficient_mu 0.508
_exptl_absorpt_correction_T_max 0.918
_exptl_absorpt_correction_T_min 0.866
_exptl_absorpt_correction_type multi-scan
_exptl_absorpt_process_details
;
Agilent (2011). CrysAlis PRO. Agilent Technologies, Yarnton,
Oxfordshire, England.
;
_exptl_crystal_colour green
_exptl_crystal_density_diffrn 1.258
_exptl_crystal_density_method 'not measured'
_exptl_crystal_description block
_exptl_crystal_F_000 790
_exptl_crystal_size_max 0.32
_exptl_crystal_size_mid 0.25
_exptl_crystal_size_min 0.21
_refine_diff_density_max 0.511
_refine_diff_density_min -0.446
_refine_diff_density_rms 0.074
_refine_ls_extinction_method none
_refine_ls_goodness_of_fit_ref 0.933
_refine_ls_hydrogen_treatment mixed
_refine_ls_matrix_type full
_refine_ls_number_parameters 442
_refine_ls_number_reflns 6914
_refine_ls_number_restraints 1
_refine_ls_restrained_S_all 0.933
_refine_ls_R_factor_all 0.1952
_refine_ls_R_factor_gt 0.0830
_refine_ls_shift/su_max 0.000
_refine_ls_shift/su_mean 0.000
_refine_ls_structure_factor_coef Fsqd
_refine_ls_weighting_details 'calc w=1/[\s^2^(Fo^2^)+(0.0977P)^2^+0.0000P] where P=(Fo^2^+2Fc^2^)/3'
_refine_ls_weighting_scheme calc
_refine_ls_wR_factor_gt 0.1820
_refine_ls_wR_factor_ref 0.2455
_reflns_number_gt 2733
_reflns_number_total 6914
_reflns_threshold_expression >2sigma(I)
_cod_data_source_file c7ra03629a1.cif
_cod_data_source_block 2
_cod_original_sg_symbol_H-M P-1
_cod_database_code 7228616

loop_
_symmetry_equiv_pos_as_xyz
'x, y, z'
'-x, -y, -z'

loop_
_atom_site_label
_atom_site_type_symbol
_atom_site_fract_x
_atom_site_fract_y
_atom_site_fract_z
_atom_site_U_iso_or_equiv
_atom_site_adp_type
_atom_site_occupancy
_atom_site_symmetry_multiplicity
_atom_site_calc_flag
_atom_site_refinement_flags
Ni Ni 0.0000 0.5000 0.5000 0.0493(4) Uani 1 2 d S
Cl1 Cl -0.2200(3) 0.80531(17) 0.04904(19) 0.1064(9) Uani 1 1 d .
Cl3 Cl 0.25904(18) 0.59266(14) 0.50679(11) 0.0625(6) Uani 1 1 d .
Cl2 Cl 0.0821(4) -0.0492(2) 0.19885(18) 0.1435(13) Uani 1 1 d .
O2 O 0.5066(5) 0.3677(3) 0.6396(3) 0.0610(13) Uani 1 1 d .
H2 H 0.5622 0.3635 0.6020 0.092 Uiso 1 1 calc R
N2 N -0.0018(6) 0.3263(4) 0.2685(4) 0.0586(16) Uani 1 1 d .
O1 O -0.3065(6) 0.2220(3) 0.2362(3) 0.0638(13) Uani 1 1 d .
H1 H -0.3395 0.2692 0.2498 0.096 Uiso 1 1 calc R
N5 N 0.1975(6) 0.3148(4) 0.6597(4) 0.0548(15) Uani 1 1 d .
N1 N 0.0289(6) 0.4270(4) 0.3844(4) 0.0555(15) Uani 1 1 d .
N4 N 0.0669(6) 0.3925(4) 0.5748(4) 0.0534(15) Uani 1 1 d .
C19 C 0.3180(7) 0.2890(5) 0.7154(4) 0.0572(19) Uani 1 1 d .
H19A H 0.2799 0.2308 0.7445 0.069 Uiso 1 1 calc R
H19B H 0.3552 0.3403 0.7607 0.069 Uiso 1 1 calc R
C20 C 0.4448(7) 0.2718(5) 0.6660(4) 0.0518(18) Uani 1 1 d .
N6 N 0.0786(7) 0.2460(4) 0.6248(4) 0.0660(17) Uani 1 1 d .
C29 C 0.5598(8) 0.2356(5) 0.7310(5) 0.0582(19) Uani 1 1 d .
C4 C -0.2167(8) 0.2442(5) 0.1650(5) 0.0573(19) Uani 1 1 d .
N3 N 0.0977(7) 0.4056(5) 0.2481(4) 0.077(2) Uani 1 1 d .
C17 C 0.1885(8) 0.4014(5) 0.6281(5) 0.0574(19) Uani 1 1 d .
H17 H 0.2577 0.4585 0.6419 0.069 Uiso 1 1 calc R
C26 C 0.1602(13) 0.0314(7) 0.2879(6) 0.088(3) Uani 1 1 d .
C22 C 0.3456(9) 0.2434(6) 0.4980(5) 0.073(2) Uani 1 1 d .
H22A H 0.2752 0.2833 0.5080 0.088 Uiso 1 1 calc R
H22B H 0.4320 0.2847 0.4793 0.088 Uiso 1 1 calc R
C2 C 0.1114(8) 0.4625(6) 0.3190(5) 0.068(2) Uani 1 1 d .
H2A H 0.1733 0.5233 0.3248 0.081 Uiso 1 1 calc R
C12 C -0.0798(9) 0.5690(6) 0.1167(5) 0.071(2) Uani 1 1 d .
H12 H -0.0108 0.5536 0.1588 0.085 Uiso 1 1 calc R
C5 C -0.2364(8) 0.3442(5) 0.1346(5) 0.0591(19) Uani 1 1 d .
H5A H -0.3396 0.3384 0.1143 0.071 Uiso 1 1 calc R
H5B H -0.2146 0.3887 0.1862 0.071 Uiso 1 1 calc R
C7 C -0.1651(9) 0.4960(6) 0.0585(5) 0.069(2) Uani 1 1 d .
C6 C -0.1485(9) 0.3914(5) 0.0632(5) 0.069(2) Uani 1 1 d .
H6A H -0.1839 0.3566 0.0067 0.083 Uiso 1 1 calc R
H6B H -0.0456 0.3893 0.0766 0.083 Uiso 1 1 calc R
C18 C 0.0038(8) 0.2976(5) 0.5752(5) 0.064(2) Uani 1 1 d .
H18 H -0.0858 0.2707 0.5428 0.076 Uiso 1 1 calc R
C32 C 0.6072(9) 0.3063(6) 0.8118(5) 0.079(2) Uani 1 1 d .
H32A H 0.5286 0.3005 0.8485 0.118 Uiso 1 1 calc R
H32B H 0.6305 0.3712 0.7931 0.118 Uiso 1 1 calc R
H32C H 0.6922 0.2916 0.8445 0.118 Uiso 1 1 calc R
C3 C -0.0586(8) 0.2472(5) 0.2037(5) 0.062(2) Uani 1 1 d .
H3A H -0.0544 0.1868 0.2309 0.074 Uiso 1 1 calc R
H3B H 0.0039 0.2527 0.1563 0.074 Uiso 1 1 calc R
C28 C 0.1410(10) 0.1106(7) 0.4236(6) 0.096(3) Uani 1 1 d .
H28 H 0.0853 0.1174 0.4697 0.116 Uiso 1 1 calc R
C11 C -0.0960(9) 0.6641(6) 0.1129(5) 0.071(2) Uani 1 1 d .
H11 H -0.0368 0.7119 0.1514 0.086 Uiso 1 1 calc R
C13 C -0.2693(9) 0.1574(5) 0.0933(5) 0.067(2) Uani 1 1 d .
C23 C 0.2797(9) 0.1678(6) 0.4258(5) 0.066(2) Uani 1 1 d .
C1 C -0.0388(8) 0.3415(6) 0.3480(5) 0.0584(19) Uani 1 1 d .
H1A H -0.1050 0.2971 0.3754 0.070 Uiso 1 1 calc R
C9 C -0.2850(10) 0.6174(7) -0.0047(6) 0.097(3) Uani 1 1 d .
H9 H -0.3554 0.6333 -0.0456 0.116 Uiso 1 1 calc R
C27 C 0.0821(10) 0.0429(8) 0.3544(7) 0.100(3) Uani 1 1 d .
H27 H -0.0121 0.0056 0.3545 0.119 Uiso 1 1 calc R
C10 C -0.1982(10) 0.6868(6) 0.0531(6) 0.072(2) Uani 1 1 d .
C25 C 0.2964(15) 0.0841(8) 0.2868(6) 0.109(3) Uani 1 1 d .
H25 H 0.3500 0.0752 0.2401 0.131 Uiso 1 1 calc R
C31 C 0.4985(9) 0.1357(5) 0.7624(5) 0.078(2) Uani 1 1 d .
H31A H 0.5727 0.1158 0.8011 0.117 Uiso 1 1 calc R
H31B H 0.4694 0.0902 0.7125 0.117 Uiso 1 1 calc R
H31C H 0.4148 0.1384 0.7934 0.117 Uiso 1 1 calc R
C30 C 0.6990(8) 0.2331(6) 0.6853(5) 0.083(3) Uani 1 1 d .
H30A H 0.7371 0.2960 0.6656 0.124 Uiso 1 1 calc R
H30B H 0.6748 0.1870 0.6357 0.124 Uiso 1 1 calc R
H30C H 0.7717 0.2147 0.7263 0.124 Uiso 1 1 calc R
C16 C -0.2862(11) 0.0602(5) 0.1383(6) 0.097(3) Uani 1 1 d .
H16A H -0.3143 0.0077 0.0942 0.146 Uiso 1 1 calc R
H16B H -0.3604 0.0562 0.1780 0.146 Uiso 1 1 calc R
H16C H -0.1944 0.0563 0.1705 0.146 Uiso 1 1 calc R
C21 C 0.3892(8) 0.1997(5) 0.5852(4) 0.062(2) Uani 1 1 d .
H21A H 0.4655 0.1645 0.5754 0.075 Uiso 1 1 calc R
H21B H 0.3046 0.1532 0.5997 0.075 Uiso 1 1 calc R
C8 C -0.2663(11) 0.5244(7) -0.0011(6) 0.098(3) Uani 1 1 d .
H8 H -0.3251 0.4778 -0.0410 0.118 Uiso 1 1 calc R
C14 C -0.4219(9) 0.1621(6) 0.0486(6) 0.094(3) Uani 1 1 d .
H14A H -0.4126 0.2125 0.0080 0.141 Uiso 1 1 calc R
H14B H -0.4830 0.1753 0.0926 0.141 Uiso 1 1 calc R
H14C H -0.4656 0.1013 0.0174 0.141 Uiso 1 1 calc R
C15 C -0.1661(11) 0.1549(6) 0.0239(6) 0.103(3) Uani 1 1 d .
H15A H -0.2086 0.1038 -0.0198 0.154 Uiso 1 1 calc R
H15B H -0.0742 0.1438 0.0507 0.154 Uiso 1 1 calc R
H15C H -0.1497 0.2156 -0.0035 0.154 Uiso 1 1 calc R
C24 C 0.3572(10) 0.1518(7) 0.3548(6) 0.093(3) Uani 1 1 d .
H24 H 0.4520 0.1876 0.3533 0.111 Uiso 1 1 calc R
O3 O 0.5858(7) 0.3710(5) 0.3035(4) 0.0917(18) Uani 1 1 d .
H3 H 0.6124 0.3808 0.3564 0.138 Uiso 1 1 calc R
C33 C 0.4494(12) 0.3943(8) 0.2850(8) 0.132(4) Uani 1 1 d .
H33A H 0.4196 0.4195 0.3379 0.198 Uiso 1 1 calc R
H33B H 0.3787 0.3374 0.2624 0.198 Uiso 1 1 calc R
H33C H 0.4555 0.4422 0.2418 0.198 Uiso 1 1 calc R
C34 C 0.6933(18) 0.0782(11) 0.4480(10) 0.194(7) Uani 1 1 d .
H34B H 0.6339 0.1138 0.4781 0.291 Uiso 1 1 calc R
H34C H 0.7627 0.0582 0.4901 0.291 Uiso 1 1 calc R
H34A H 0.6315 0.0222 0.4166 0.291 Uiso 1 1 calc R
O4 O 0.7625(14) 0.1320(12) 0.3933(9) 0.250(7) Uani 1 1 d D
H4 H 0.7218 0.1172 0.3433 0.375 Uiso 1 1 calc RD

loop_
_atom_site_aniso_label
_atom_site_aniso_U_11
_atom_site_aniso_U_22
_atom_site_aniso_U_33
_atom_site_aniso_U_23
_atom_site_aniso_U_13
_atom_site_aniso_U_12
Ni 0.0425(8) 0.0584(8) 0.0443(8) 0.0085(6) 0.0005(6) 0.0049(6)
Cl1 0.1034(19) 0.0804(16) 0.141(2) 0.0193(16) 0.0111(16) 0.0304(14)
Cl3 0.0440(10) 0.0795(13) 0.0583(12) 0.0137(10) 0.0010(8) 0.0001(9)
Cl2 0.201(3) 0.126(2) 0.099(2) -0.0428(19) -0.051(2) 0.064(2)
O2 0.066(4) 0.058(3) 0.057(3) 0.015(3) 0.005(2) 0.005(3)
N2 0.061(4) 0.066(4) 0.046(4) -0.001(3) 0.006(3) 0.008(3)
O1 0.073(4) 0.064(3) 0.056(3) 0.013(3) 0.020(3) 0.011(3)
N5 0.050(4) 0.068(4) 0.050(4) 0.011(3) 0.006(3) 0.018(3)
N1 0.052(4) 0.055(4) 0.054(4) 0.004(3) -0.002(3) 0.002(3)
N4 0.039(3) 0.058(4) 0.060(4) 0.007(3) 0.001(3) 0.003(3)
C19 0.057(5) 0.070(5) 0.048(4) 0.020(4) 0.001(4) 0.021(4)
C20 0.056(5) 0.051(4) 0.048(4) 0.017(4) 0.002(3) 0.009(4)
N6 0.054(4) 0.066(4) 0.075(4) 0.020(4) 0.005(3) 0.003(3)
C29 0.057(5) 0.053(5) 0.062(5) 0.012(4) 0.007(4) 0.004(4)
C4 0.061(5) 0.051(5) 0.059(5) 0.001(4) 0.004(4) 0.013(4)
N3 0.067(4) 0.090(5) 0.063(4) -0.012(4) 0.017(4) -0.011(4)
C17 0.052(5) 0.059(5) 0.062(5) 0.016(4) 0.009(4) 0.012(4)
C26 0.107(8) 0.081(7) 0.075(7) -0.015(6) -0.021(6) 0.036(6)
C22 0.071(6) 0.073(5) 0.068(5) 0.000(5) 0.002(4) 0.005(4)
C2 0.061(5) 0.079(6) 0.056(5) 0.008(5) 0.007(4) -0.002(4)
C12 0.076(6) 0.063(5) 0.065(5) 0.008(5) 0.000(4) 0.001(4)
C5 0.055(5) 0.055(5) 0.065(5) 0.009(4) 0.008(4) 0.004(4)
C7 0.074(6) 0.071(6) 0.060(5) 0.019(5) 0.016(4) 0.003(5)
C6 0.078(6) 0.064(5) 0.062(5) 0.019(4) 0.018(4) 0.002(4)
C18 0.048(5) 0.063(5) 0.078(6) 0.015(4) 0.002(4) 0.008(4)
C32 0.069(5) 0.097(6) 0.064(5) 0.015(5) -0.015(4) 0.015(5)
C3 0.072(5) 0.056(5) 0.060(5) -0.004(4) 0.014(4) 0.014(4)
C28 0.065(6) 0.132(8) 0.082(7) -0.020(6) 0.011(5) 0.000(6)
C11 0.065(5) 0.070(6) 0.072(6) -0.002(5) 0.000(4) 0.003(4)
C13 0.087(6) 0.046(5) 0.062(5) 0.005(4) -0.001(5) 0.002(4)
C23 0.066(6) 0.078(6) 0.056(5) 0.008(5) -0.001(4) 0.020(5)
C1 0.057(5) 0.065(5) 0.050(5) 0.014(4) 0.010(4) 0.002(4)
C9 0.099(7) 0.086(7) 0.104(8) 0.010(6) -0.026(6) 0.030(6)
C27 0.066(6) 0.134(9) 0.083(7) -0.027(7) -0.008(5) -0.002(6)
C10 0.080(6) 0.060(5) 0.077(6) 0.004(5) 0.011(5) 0.017(5)
C25 0.156(12) 0.120(9) 0.059(6) -0.007(7) 0.020(7) 0.042(8)
C31 0.076(6) 0.076(6) 0.085(6) 0.030(5) 0.002(5) 0.021(5)
C30 0.052(5) 0.099(6) 0.099(7) 0.032(5) 0.002(5) 0.017(5)
C16 0.127(8) 0.065(6) 0.085(6) -0.003(5) -0.005(6) -0.005(5)
C21 0.060(5) 0.074(5) 0.055(5) 0.010(4) 0.001(4) 0.021(4)
C8 0.111(8) 0.091(7) 0.086(7) 0.002(6) -0.023(6) 0.023(6)
C14 0.086(7) 0.095(7) 0.082(6) -0.007(5) -0.019(5) -0.008(5)
C15 0.134(9) 0.088(7) 0.074(6) -0.030(5) 0.028(6) -0.007(6)
C24 0.090(7) 0.096(7) 0.090(7) -0.008(6) 0.027(6) 0.007(6)
O3 0.088(4) 0.112(5) 0.077(4) -0.007(4) -0.003(3) 0.033(4)
C33 0.098(8) 0.130(9) 0.170(11) 0.015(8) -0.020(8) 0.045(7)
C34 0.208(18) 0.197(15) 0.166(14) 0.065(12) 0.028(12) 0.008(13)
O4 0.162(10) 0.334(16) 0.241(13) 0.175(13) -0.009(9) 0.010(10)

loop_
_atom_type_symbol
_atom_type_description
_atom_type_scat_dispersion_real
_atom_type_scat_dispersion_imag
_atom_type_scat_source
C C 0.0033 0.0016 'International Tables Vol C Tables 4.2.6.8 and 6.1.1.4'
H H 0.0000 0.0000 'International Tables Vol C Tables 4.2.6.8 and 6.1.1.4'
Cl Cl 0.1484 0.1585 'International Tables Vol C Tables 4.2.6.8 and 6.1.1.4'
N N 0.0061 0.0033 'International Tables Vol C Tables 4.2.6.8 and 6.1.1.4'
Ni Ni 0.3393 1.1124 'International Tables Vol C Tables 4.2.6.8 and 6.1.1.4'
O O 0.0106 0.0060 'International Tables Vol C Tables 4.2.6.8 and 6.1.1.4'

loop_
_geom_angle_atom_site_label_1
_geom_angle_atom_site_label_2
_geom_angle_atom_site_label_3
_geom_angle
_geom_angle_site_symmetry_1
_geom_angle_site_symmetry_3
N1 Ni N1 180.000(1) 2_566 .
N1 Ni N4 90.5(2) 2_566 2_566
N1 Ni N4 89.5(2) . 2_566
N1 Ni N4 89.5(2) 2_566 .
N1 Ni N4 90.5(2) . .
N4 Ni N4 180.0(3) 2_566 .
N1 Ni Cl3 90.68(16) 2_566 .
N1 Ni Cl3 89.32(16) . .
N4 Ni Cl3 88.85(15) 2_566 .
N4 Ni Cl3 91.15(15) . .
N1 Ni Cl3 89.32(16) 2_566 2_566
N1 Ni Cl3 90.68(16) . 2_566
N4 Ni Cl3 91.15(15) 2_566 2_566
N4 Ni Cl3 88.85(15) . 2_566
Cl3 Ni Cl3 180.0 . 2_566
C20 O2 H2 109.5 . .
C1 N2 N3 109.1(6) . .
C1 N2 C3 130.2(7) . .
N3 N2 C3 120.5(6) . .
C4 O1 H1 109.5 . .
C17 N5 N6 110.0(6) . .
C17 N5 C19 128.6(6) . .
N6 N5 C19 121.2(6) . .
C1 N1 C2 100.8(6) . .
C1 N1 Ni 130.9(5) . .
C2 N1 Ni 127.7(5) . .
C17 N4 C18 103.7(6) . .
C17 N4 Ni 126.9(5) . .
C18 N4 Ni 129.2(5) . .
N5 C19 C20 114.2(5) . .
N5 C19 H19A 108.7 . .
C20 C19 H19A 108.7 . .
N5 C19 H19B 108.7 . .
C20 C19 H19B 108.7 . .
H19A C19 H19B 107.6 . .
O2 C20 C19 102.7(5) . .
O2 C20 C21 111.5(5) . .
C19 C20 C21 111.1(6) . .
O2 C20 C29 110.1(5) . .
C19 C20 C29 109.3(5) . .
C21 C20 C29 111.6(5) . .
C18 N6 N5 101.7(6) . .
C31 C29 C32 108.4(6) . .
C31 C29 C30 109.7(6) . .
C32 C29 C30 106.8(6) . .
C31 C29 C20 112.1(6) . .
C32 C29 C20 110.2(6) . .
C30 C29 C20 109.5(6) . .
O1 C4 C3 106.1(6) . .
O1 C4 C5 106.8(5) . .
C3 C4 C5 111.5(6) . .
O1 C4 C13 106.1(6) . .
C3 C4 C13 110.2(6) . .
C5 C4 C13 115.4(6) . .
C2 N3 N2 102.0(6) . .
N4 C17 N5 109.6(6) . .
N4 C17 H17 125.2 . .
N5 C17 H17 125.2 . .
C27 C26 C25 120.8(9) . .
C27 C26 Cl2 119.8(10) . .
C25 C26 Cl2 119.4(10) . .
C23 C22 C21 112.7(6) . .
C23 C22 H22A 109.0 . .
C21 C22 H22A 109.0 . .
C23 C22 H22B 109.0 . .
C21 C22 H22B 109.0 . .
H22A C22 H22B 107.8 . .
N3 C2 N1 115.8(7) . .
N3 C2 H2A 122.1 . .
N1 C2 H2A 122.1 . .
C11 C12 C7 121.4(8) . .
C11 C12 H12 119.3 . .
C7 C12 H12 119.3 . .
C6 C5 C4 120.0(6) . .
C6 C5 H5A 107.3 . .
C4 C5 H5A 107.3 . .
C6 C5 H5B 107.3 . .
C4 C5 H5B 107.3 . .
H5A C5 H5B 106.9 . .
C8 C7 C12 115.8(8) . .
C8 C7 C6 122.8(8) . .
C12 C7 C6 121.4(7) . .
C5 C6 C7 109.2(6) . .
C5 C6 H6A 109.8 . .
C7 C6 H6A 109.8 . .
C5 C6 H6B 109.8 . .
C7 C6 H6B 109.8 . .
H6A C6 H6B 108.3 . .
N6 C18 N4 115.1(6) . .
N6 C18 H18 122.4 . .
N4 C18 H18 122.4 . .
C29 C32 H32A 109.5 . .
C29 C32 H32B 109.5 . .
H32A C32 H32B 109.5 . .
C29 C32 H32C 109.5 . .
H32A C32 H32C 109.5 . .
H32B C32 H32C 109.5 . .
N2 C3 C4 113.3(6) . .
N2 C3 H3A 108.9 . .
C4 C3 H3A 108.9 . .
N2 C3 H3B 108.9 . .
C4 C3 H3B 108.9 . .
H3A C3 H3B 107.7 . .
C23 C28 C27 121.8(8) . .
C23 C28 H28 119.1 . .
C27 C28 H28 119.1 . .
C10 C11 C12 119.7(8) . .
C10 C11 H11 120.1 . .
C12 C11 H11 120.1 . .
C15 C13 C14 109.3(7) . .
C15 C13 C16 107.4(7) . .
C14 C13 C16 106.7(7) . .
C15 C13 C4 114.1(6) . .
C14 C13 C4 109.2(6) . .
C16 C13 C4 109.8(6) . .
C28 C23 C24 115.5(8) . .
C28 C23 C22 123.4(8) . .
C24 C23 C22 121.1(8) . .
N2 C1 N1 112.3(7) . .
N2 C1 H1A 123.9 . .
N1 C1 H1A 123.9 . .
C8 C9 C10 118.8(8) . .
C8 C9 H9 120.6 . .
C10 C9 H9 120.6 . .
C26 C27 C28 120.1(9) . .
C26 C27 H27 119.9 . .
C28 C27 H27 119.9 . .
C11 C10 C9 120.8(8) . .
C11 C10 Cl1 119.8(7) . .
C9 C10 Cl1 119.4(7) . .
C26 C25 C24 120.1(10) . .
C26 C25 H25 120.0 . .
C24 C25 H25 120.0 . .
C29 C31 H31A 109.5 . .
C29 C31 H31B 109.5 . .
H31A C31 H31B 109.5 . .
C29 C31 H31C 109.5 . .
H31A C31 H31C 109.5 . .
H31B C31 H31C 109.5 . .
C29 C30 H30A 109.5 . .
C29 C30 H30B 109.5 . .
H30A C30 H30B 109.5 . .
C29 C30 H30C 109.5 . .
H30A C30 H30C 109.5 . .
H30B C30 H30C 109.5 . .
C13 C16 H16A 109.5 . .
C13 C16 H16B 109.5 . .
H16A C16 H16B 109.5 . .
C13 C16 H16C 109.5 . .
H16A C16 H16C 109.5 . .
H16B C16 H16C 109.5 . .
C22 C21 C20 116.5(6) . .
C22 C21 H21A 108.2 . .
C20 C21 H21A 108.2 . .
C22 C21 H21B 108.2 . .
C20 C21 H21B 108.2 . .
H21A C21 H21B 107.3 . .
C9 C8 C7 123.4(9) . .
C9 C8 H8 118.3 . .
C7 C8 H8 118.3 . .
C13 C14 H14A 109.5 . .
C13 C14 H14B 109.5 . .
H14A C14 H14B 109.5 . .
C13 C14 H14C 109.5 . .
H14A C14 H14C 109.5 . .
H14B C14 H14C 109.5 . .
C13 C15 H15A 109.5 . .
C13 C15 H15B 109.5 . .
H15A C15 H15B 109.5 . .
C13 C15 H15C 109.5 . .
H15A C15 H15C 109.5 . .
H15B C15 H15C 109.5 . .
C25 C24 C23 121.6(9) . .
C25 C24 H24 119.2 . .
C23 C24 H24 119.2 . .
C33 O3 H3 109.5 . .
O3 C33 H33A 109.5 . .
O3 C33 H33B 109.5 . .
H33A C33 H33B 109.5 . .
O3 C33 H33C 109.5 . .
H33A C33 H33C 109.5 . .
H33B C33 H33C 109.5 . .
O4 C34 H34B 109.5 . .
O4 C34 H34C 109.5 . .
H34B C34 H34C 109.5 . .
O4 C34 H34A 109.5 . .
H34B C34 H34A 109.5 . .
H34C C34 H34A 109.5 . .
C34 O4 H4 109.5 . .

loop_
_geom_bond_atom_site_label_1
_geom_bond_atom_site_label_2
_geom_bond_distance
_geom_bond_site_symmetry_2
Ni N1 2.080(6) 2_566
Ni N1 2.080(6) .
Ni N4 2.094(5) 2_566
Ni N4 2.094(5) .
Ni Cl3 2.4979(18) .
Ni Cl3 2.4979(18) 2_566
Cl1 C10 1.732(8) .
Cl2 C26 1.742(9) .
O2 C20 1.450(7) .
O2 H2 0.8200 .
N2 C1 1.317(8) .
N2 N3 1.370(8) .
N2 C3 1.444(8) .
O1 C4 1.444(8) .
O1 H1 0.8200 .
N5 C17 1.349(8) .
N5 N6 1.367(7) .
N5 C19 1.459(8) .
N1 C1 1.320(8) .
N1 C2 1.369(9) .
N4 C17 1.313(8) .
N4 C18 1.353(8) .
C19 C20 1.520(9) .
C19 H19A 0.9700 .
C19 H19B 0.9700 .
C20 C21 1.550(9) .
C20 C29 1.567(9) .
N6 C18 1.320(8) .
C29 C31 1.527(9) .
C29 C32 1.530(9) .
C29 C30 1.541(10) .
C4 C3 1.529(9) .
C4 C5 1.545(9) .
C4 C13 1.582(9) .
N3 C2 1.306(9) .
C17 H17 0.9300 .
C26 C27 1.332(12) .
C26 C25 1.340(13) .
C22 C23 1.500(10) .
C22 C21 1.542(9) .
C22 H22A 0.9700 .
C22 H22B 0.9700 .
C2 H2A 0.9300 .
C12 C11 1.387(10) .
C12 C7 1.396(10) .
C12 H12 0.9300 .
C5 C6 1.522(9) .
C5 H5A 0.9700 .
C5 H5B 0.9700 .
C7 C8 1.378(11) .
C7 C6 1.523(10) .
C6 H6A 0.9700 .
C6 H6B 0.9700 .
C18 H18 0.9300 .
C32 H32A 0.9600 .
C32 H32B 0.9600 .
C32 H32C 0.9600 .
C3 H3A 0.9700 .
C3 H3B 0.9700 .
C28 C23 1.378(11) .
C28 C27 1.390(11) .
C28 H28 0.9300 .
C11 C10 1.352(10) .
C11 H11 0.9300 .
C13 C15 1.506(11) .
C13 C14 1.535(10) .
C13 C16 1.546(10) .
C23 C24 1.398(11) .
C1 H1A 0.9300 .
C9 C8 1.365(11) .
C9 C10 1.367(11) .
C9 H9 0.9300 .
C27 H27 0.9300 .
C25 C24 1.380(12) .
C25 H25 0.9300 .
C31 H31A 0.9600 .
C31 H31B 0.9600 .
C31 H31C 0.9600 .
C30 H30A 0.9600 .
C30 H30B 0.9600 .
C30 H30C 0.9600 .
C16 H16A 0.9600 .
C16 H16B 0.9600 .
C16 H16C 0.9600 .
C21 H21A 0.9700 .
C21 H21B 0.9700 .
C8 H8 0.9300 .
C14 H14A 0.9600 .
C14 H14B 0.9600 .
C14 H14C 0.9600 .
C15 H15A 0.9600 .
C15 H15B 0.9600 .
C15 H15C 0.9600 .
C24 H24 0.9300 .
O3 C33 1.388(10) .
O3 H3 0.8200 .
C33 H33A 0.9600 .
C33 H33B 0.9600 .
C33 H33C 0.9600 .
C34 O4 1.284(14) .
C34 H34B 0.9600 .
C34 H34C 0.9600 .
C34 H34A 0.9600 .
O4 H4 0.8200 .

loop_
_geom_hbond_atom_site_label_D
_geom_hbond_atom_site_label_H
_geom_hbond_atom_site_label_A
_geom_hbond_distance_DH
_geom_hbond_distance_HA
_geom_hbond_distance_DA
_geom_hbond_angle_DHA
_geom_hbond_site_symmetry_A
O4 H4 O1 0.82 2.28 2.837(11) 125.7 1_655
O1 H1 O3 0.82 1.92 2.725(7) 169.2 1_455
O3 H3 Cl3 0.82 2.28 3.086(6) 166.1 2_666
O2 H2 Cl3 0.82 2.48 3.266(5) 161.8 2_666

loop_
_geom_torsion_atom_site_label_1
_geom_torsion_atom_site_label_2
_geom_torsion_atom_site_label_3
_geom_torsion_atom_site_label_4
_geom_torsion
_geom_torsion_site_symmetry_1
N1 Ni N1 C1 10(100) 2_566
N4 Ni N1 C1 -115.8(6) 2_566
N4 Ni N1 C1 64.2(6) .
Cl3 Ni N1 C1 155.3(6) .
Cl3 Ni N1 C1 -24.7(6) 2_566
N1 Ni N1 C2 -180(100) 2_566
N4 Ni N1 C2 54.0(6) 2_566
N4 Ni N1 C2 -126.0(6) .
Cl3 Ni N1 C2 -34.8(6) .
Cl3 Ni N1 C2 145.2(6) 2_566
N1 Ni N4 C17 -68.6(6) 2_566
N1 Ni N4 C17 111.4(6) .
N4 Ni N4 C17 -166(100) 2_566
Cl3 Ni N4 C17 22.1(6) .
Cl3 Ni N4 C17 -157.9(6) 2_566
N1 Ni N4 C18 117.1(6) 2_566
N1 Ni N4 C18 -62.9(6) .
N4 Ni N4 C18 20(100) 2_566
Cl3 Ni N4 C18 -152.2(6) .
Cl3 Ni N4 C18 27.8(6) 2_566
C17 N5 C19 C20 -79.4(9) .
N6 N5 C19 C20 93.9(8) .
N5 C19 C20 O2 68.2(7) .
N5 C19 C20 C21 -51.2(8) .
N5 C19 C20 C29 -174.9(6) .
C17 N5 N6 C18 -1.2(7) .
C19 N5 N6 C18 -175.7(6) .
O2 C20 C29 C31 178.7(6) .
C19 C20 C29 C31 66.6(8) .
C21 C20 C29 C31 -56.8(8) .
O2 C20 C29 C32 58.0(7) .
C19 C20 C29 C32 -54.2(7) .
C21 C20 C29 C32 -177.6(6) .
O2 C20 C29 C30 -59.2(7) .
C19 C20 C29 C30 -171.4(6) .
C21 C20 C29 C30 65.2(7) .
C1 N2 N3 C2 -0.1(8) .
C3 N2 N3 C2 174.7(6) .
C18 N4 C17 N5 -0.3(8) .
Ni N4 C17 N5 -175.7(4) .
N6 N5 C17 N4 1.0(8) .
C19 N5 C17 N4 174.9(6) .
N2 N3 C2 N1 0.0(9) .
C1 N1 C2 N3 0.1(9) .
Ni N1 C2 N3 -172.1(5) .
O1 C4 C5 C6 176.4(6) .
C3 C4 C5 C6 60.9(9) .
C13 C4 C5 C6 -65.9(9) .
C11 C12 C7 C8 -0.9(12) .
C11 C12 C7 C6 -179.4(7) .
C4 C5 C6 C7 -168.9(6) .
C8 C7 C6 C5 -96.2(9) .
C12 C7 C6 C5 82.1(9) .
N5 N6 C18 N4 1.1(8) .
C17 N4 C18 N6 -0.5(9) .
Ni N4 C18 N6 174.8(5) .
C1 N2 C3 C4 68.3(10) .
N3 N2 C3 C4 -105.3(8) .
O1 C4 C3 N2 -66.8(7) .
C5 C4 C3 N2 49.1(8) .
C13 C4 C3 N2 178.7(6) .
C7 C12 C11 C10 1.4(13) .
O1 C4 C13 C15 -166.1(6) .
C3 C4 C13 C15 -51.6(9) .
C5 C4 C13 C15 75.8(9) .
O1 C4 C13 C14 71.3(7) .
C3 C4 C13 C14 -174.2(6) .
C5 C4 C13 C14 -46.8(9) .
O1 C4 C13 C16 -45.5(8) .
C3 C4 C13 C16 69.0(8) .
C5 C4 C13 C16 -163.6(7) .
C27 C28 C23 C24 -1.1(13) .
C27 C28 C23 C22 178.3(8) .
C21 C22 C23 C28 72.4(10) .
C21 C22 C23 C24 -108.2(9) .
N3 N2 C1 N1 0.2(8) .
C3 N2 C1 N1 -174.0(6) .
C2 N1 C1 N2 -0.2(8) .
Ni N1 C1 N2 171.7(4) .
C25 C26 C27 C28 0.3(16) .
Cl2 C26 C27 C28 -176.8(7) .
C23 C28 C27 C26 0.4(15) .
C12 C11 C10 C9 -0.8(13) .
C12 C11 C10 Cl1 179.3(6) .
C8 C9 C10 C11 -0.2(15) .
C8 C9 C10 Cl1 179.7(8) .
C27 C26 C25 C24 -0.4(16) .
Cl2 C26 C25 C24 176.8(7) .
C23 C22 C21 C20 -174.5(6) .
O2 C20 C21 C22 -25.4(8) .
C19 C20 C21 C22 88.6(7) .
C29 C20 C21 C22 -149.0(6) .
C10 C9 C8 C7 0.6(16) .
C12 C7 C8 C9 -0.1(14) .
C6 C7 C8 C9 178.3(9) .
C26 C25 C24 C23 -0.4(15) .
C28 C23 C24 C25 1.1(13) .
C22 C23 C24 C25 -178.3(8) .
